data_1531702
loop_
_publ_author_name
'Kleinke, H.'

_publ_section_title
;
 Ti5 Sb2.2 Se0.8: the first titanium antimonide - selenide
;
_journal_name_full 'Journal of Alloys Compd.'
_journal_page_first 132
_journal_page_last 137
_journal_volume 336
_journal_year 2002
_chemical_formula_sum 'Sb2.2 Se0.8 Ti5'
_chemical_name_systematic 'Ti5 Sb2 (Sb0.2 Se0.8)'
_space_group_IT_number 62
_symmetry_space_group_name_Hall '-P 2ac 2n'
_symmetry_space_group_name_H-M 'P n m a'
_cell_angle_alpha 90
_cell_angle_beta 90
_cell_angle_gamma 90
_cell_formula_units_Z 4
_cell_length_a 10.222
_cell_length_b 8.21
_cell_length_c 6.9618
_cell_volume 584.252
_citation_journal_id_ASTM JALCEU
_cod_data_source_file Kleinke_JALCEU_2002_433.cif
_cod_data_source_block Sb2.2Se0.8Ti5
_cod_original_cell_volume 584.2525
_cod_database_code 1531702

loop_
_symmetry_equiv_pos_as_xyz
x,y,z
-x+1/2,-y,z+1/2
x+1/2,-y+1/2,-z+1/2
-x,y+1/2,-z
-x,-y,-z
x-1/2,y,-z-1/2
-x-1/2,y-1/2,z-1/2
x,-y-1/2,z

loop_
_atom_site_label
_atom_site_type_symbol
_atom_site_fract_x
_atom_site_fract_y
_atom_site_fract_z
_atom_site_occupancy
_atom_site_U_iso_or_equiv
Se1 Se-2 0.48121 0.25 0.58458 0.798 0.0
Ti1 Ti+1 0.05838 0.0523 0.1934 1 0.0
Ti2 Ti+1 0.2281 0.25 0.8274 1 0.0
Sb1 Sb-3 0.32398 0.48989 0.07089 1 0.0
Ti3 Ti+1 0.2874 0.25 0.3485 1 0.0
Ti4 Ti+1 0.0037 0.25 0.5289 1 0.0
Sb2 Sb-3 0.48121 0.25 0.58458 0.202 0.0
